data_7117505
loop_
_publ_author_name
'Molchanov, V.N.'
'Torchenkova, E.A.'
'Tat'yanina, I.V.'

_publ_section_title
;
 A novel type of heteropolynuclear complex anion: X-ray crystal structure
 of the polymeric complex anion (Th (H2 O)3 U Mo12 O42)
;
_journal_name_full
;
Journal of the Chemical Society. Chemical Communications (1972-)
;
_journal_page_first 93
_journal_page_last 94
_journal_volume 1981
_journal_year 1981
_chemical_formula_sum 'H43 Mo12 N3 O57 Th U'
_chemical_name_systematic '(N H4)3 H (Th U Mo12 O42 (H2 O)3) (H2 O)12'
_space_group_IT_number 167
_symmetry_space_group_name_Hall '-P 3* 2n'
_symmetry_space_group_name_H-M 'R -3 c :R'
_cell_angle_alpha 87.56
_cell_angle_beta 87.56
_cell_angle_gamma 87.56
_cell_formula_units_Z 2
_cell_length_a 13.513
_cell_length_b 13.513
_cell_length_c 13.513
_cell_volume 2460.963
_citation_journal_id_ASTM JCCCAT
_cod_data_source_file Molchanov_JCCCAT_1981_81.cif
_cod_data_source_block H43Mo12N3O57Th1U1
_cod_original_sg_symbol_Hall '-R 3 2"c (-y+z,x+z,-x+y+z)'
_cod_original_formula_sum 'H43 Mo12 N3 O57 Th1 U1'
_cod_database_code 7117505

loop_
_symmetry_equiv_pos_as_xyz
x,y,z
z,x,y
y,z,x
-y+1/2,-x+1/2,-z+1/2
-z+1/2,-y+1/2,-x+1/2
-x+1/2,-z+1/2,-y+1/2
-x,-y,-z
-z,-x,-y
-y,-z,-x
y-1/2,x-1/2,z-1/2
z-1/2,y-1/2,x-1/2
x-1/2,z-1/2,y-1/2

loop_
_atom_site_label
_atom_site_type_symbol
_atom_site_fract_x
_atom_site_fract_y
_atom_site_fract_z
_atom_site_occupancy
_atom_site_U_iso_or_equiv
Th1 Th+4 0.25 0.25 0.25 1 0.0
O10 O-2 0.3359 0.0653 0.5618 1 0.0
O1 O-2 0.0918 0.1752 0.2688 1 0.0
O4 O-2 0.0647 -0.1769 0.2979 1 0.0
U1 U+4 0 0 0 1 0.0
O2 O-2 -0.0281 0.0334 0.3451 1 0.0
Mo1 Mo+6 -0.0005 0.0952 0.2376 1 0.0
O3 O-2 0.3477 -0.2103 0.3654 1 0.0
O5 O-2 0.2316 -0.1122 0.1847 1 0.0
O8 O-2 0.3857 0.25 0.1143 1 0.0
O7 O-2 0.0016 0.1648 0.0782 1 0.0
O6 O-2 0.15 -0.1114 0.023 1 0.0
Mo2 Mo+6 0.1021 -0.171 0.1767 1 0.0
N1 N-3 0.1151 0.3849 -0.25 1 0.0
O9 O-2 0.0546 0.156 0.5185 1 0.0
